data_1534068
loop_
_publ_author_name
'Loos-Neskovic, C.'
'Ayrault, S.'
'Badillo, V.'
'Jimenez, B.'
'Merinov, B.'
'Garnier, E.'
'Jones, D.J.'
'Fedoroff, M.'

_publ_section_title
;
 Structure of copper-potassium hexacyanoferrate(II) and sorption
 mechanisms of cesium
;
_journal_name_full 'Journal of Solid State Chemistry'
_journal_page_first 1817
_journal_page_last 1828
_journal_volume 177
_journal_year 2004
_chemical_formula_sum 'C6 Cu Fe K2 N6'
_chemical_name_systematic 'K2 Cu (Fe (C N)6)'
_space_group_IT_number 2
_symmetry_space_group_name_Hall '-P 1'
_symmetry_space_group_name_H-M 'P -1'
_cell_angle_alpha 118.06
_cell_angle_beta 118.21
_cell_angle_gamma 90.17
_cell_formula_units_Z 1
_cell_length_a 6.938
_cell_length_b 6.963
_cell_length_c 7.047
_cell_volume 253.379
_citation_journal_id_ASTM JSSCBI
_cod_data_source_file Loos-Neskovic_JSSCBI_2004_1723.cif
_cod_data_source_block C6Cu1Fe1K2N6
_cod_original_cell_volume 253.3787
_cod_original_formula_sum 'C6 Cu1 Fe1 K2 N6'
_cod_database_code 1534068

loop_
_symmetry_equiv_pos_as_xyz
x,y,z
-x,-y,-z

loop_
_atom_site_label
_atom_site_type_symbol
_atom_site_fract_x
_atom_site_fract_y
_atom_site_fract_z
_atom_site_occupancy
_atom_site_U_iso_or_equiv
C3 C+2 0.371 0.312 0.663 1 0.0
Fe1 Fe+2 0.5 0.5 0 1 0.0
N1 N-3 0.792 0.165 -0.073 1 0.0
C1 C+2 0.676 0.286 0.913 1 0.0
Cu1 Cu+2 0 0 0 1 0.0
N2 N-3 0.132 0.174 -0.085 1 0.0
K1 K+1 0.811 0.31 0.539 1 0.0
N3 N-3 0.345 0.311 0.487 1 0.0
C2 C+2 0.265 0.274 0.915 1 0.0
